data_4315929
loop_
_publ_author_name
'Cristina Femoni'
'Maria Carmela Iapalucci'
'Giuliano Longoni'
'Tatiana Lovato'
'Stefano Stagni'
'Stefano Zacchini'

_publ_section_title
;
 Self-Assembly of [Pt3n(CO)6n]2- (n= 4-8) Carbonyl Clusters: from
 Molecules to Conducting Molecular Metal Wires
;
_journal_name_full 'Inorganic Chemistry'
_journal_page_first 5992
_journal_page_last 6004
_journal_paper_doi 10.1021/ic100547j
_journal_volume 49
_journal_year 2010
_chemical_formula_sum 'C66 H24 N6 O36 Pt18 Ru'
_chemical_formula_weight 5089.60
_chemical_name_systematic
; 
 ? 
;
_space_group_IT_number 14
_symmetry_cell_setting monoclinic
_symmetry_space_group_name_Hall '-P 2ybc'
_symmetry_space_group_name_H-M 'P 1 21/c 1'
_atom_sites_solution_hydrogens geom
_atom_sites_solution_primary direct
_atom_sites_solution_secondary difmap
_audit_creation_method SHELXL-97
_cell_angle_alpha 90.00
_cell_angle_beta 109.232(2)
_cell_angle_gamma 90.00
_cell_formula_units_Z 4
_cell_length_a 18.827(3)
_cell_length_b 29.294(5)
_cell_length_c 18.596(3)
_cell_measurement_reflns_used 7302
_cell_measurement_temperature 294(2)
_cell_measurement_theta_max 24.9315
_cell_measurement_theta_min 2.2915
_cell_volume 9684(3)
_computing_structure_refinement 'SHELXL-97 (Sheldrick, 1997)'
_computing_structure_solution 'SHELXS-97 (Sheldrick, 1990)'
_diffrn_ambient_temperature 294(2)
_diffrn_measured_fraction_theta_full 0.992
_diffrn_measured_fraction_theta_max 0.992
_diffrn_measurement_device_type 'CCD area detecor'
_diffrn_measurement_method 'phi and omega scans'
_diffrn_radiation_monochromator graphite
_diffrn_radiation_source 'fine-focus sealed tube'
_diffrn_radiation_type MoK\a
_diffrn_radiation_wavelength 0.71073
_diffrn_reflns_av_R_equivalents 0.1150
_diffrn_reflns_av_sigmaI/netI 0.0898
_diffrn_reflns_limit_h_max 22
_diffrn_reflns_limit_h_min -22
_diffrn_reflns_limit_k_max 34
_diffrn_reflns_limit_k_min -34
_diffrn_reflns_limit_l_max 22
_diffrn_reflns_limit_l_min -22
_diffrn_reflns_number 89752
_diffrn_reflns_theta_full 25.03
_diffrn_reflns_theta_max 25.03
_diffrn_reflns_theta_min 1.34
_exptl_absorpt_coefficient_mu 26.110
_exptl_absorpt_correction_T_max 0.2022
_exptl_absorpt_correction_T_min 0.1324
_exptl_absorpt_correction_type empirical
_exptl_crystal_colour dark
_exptl_crystal_density_diffrn 3.491
_exptl_crystal_density_method 'not measured'
_exptl_crystal_description needle
_exptl_crystal_F_000 8792
_exptl_crystal_size_max 0.13
_exptl_crystal_size_mid 0.10
_exptl_crystal_size_min 0.09
_refine_diff_density_max 5.945
_refine_diff_density_min -4.415
_refine_diff_density_rms 0.510
_refine_ls_extinction_method none
_refine_ls_goodness_of_fit_ref 1.030
_refine_ls_hydrogen_treatment constr
_refine_ls_matrix_type full
_refine_ls_number_parameters 1172
_refine_ls_number_reflns 16973
_refine_ls_number_restraints 1020
_refine_ls_restrained_S_all 1.017
_refine_ls_R_factor_all 0.1342
_refine_ls_R_factor_gt 0.0802
_refine_ls_shift/su_max 0.001
_refine_ls_shift/su_mean 0.000
_refine_ls_structure_factor_coef Fsqd
_refine_ls_weighting_details 'calc w=1/[\s^2^(Fo^2^)+(0.0999P)^2^+704.5156P] where P=(Fo^2^+2Fc^2^)/3'
_refine_ls_weighting_scheme calc
_refine_ls_wR_factor_gt 0.2013
_refine_ls_wR_factor_ref 0.2425
_reflns_number_gt 10271
_reflns_number_total 16973
_reflns_threshold_expression >2sigma(I)
_cod_data_source_file ic100547j_si_001_5.cif
_cod_data_source_block p21c
_cod_database_code 4315929

loop_
_symmetry_equiv_pos_as_xyz
'x, y, z'
'-x, y+1/2, -z+1/2'
'-x, -y, -z'
'x, -y-1/2, z-1/2'

loop_
_atom_site_label
_atom_site_type_symbol
_atom_site_fract_x
_atom_site_fract_y
_atom_site_fract_z
_atom_site_U_iso_or_equiv
_atom_site_adp_type
_atom_site_occupancy
_atom_site_symmetry_multiplicity
_atom_site_calc_flag
_atom_site_refinement_flags
_atom_site_disorder_assembly
_atom_site_disorder_group
Pt1 Pt 0.66888(7) 0.70276(4) 1.02379(8) 0.0486(3) Uani 1 1 d U A .
Pt2 Pt 0.61807(8) 0.67621(5) 0.87891(8) 0.0508(3) Uani 1 1 d U A .
Pt3 Pt 0.65815(8) 0.61417(4) 0.98921(9) 0.0518(3) Uani 1 1 d U A .
Pt4 Pt 0.51239(7) 0.68263(4) 1.04602(7) 0.0419(2) Uani 1 1 d U . .
Pt5 Pt 0.47783(7) 0.61441(4) 0.94548(7) 0.0421(3) Uani 1 1 d U A .
Pt6 Pt 0.46083(7) 0.70043(4) 0.89794(7) 0.0450(3) Uani 1 1 d U A .
Pt7 Pt 0.35521(7) 0.66307(4) 1.05683(8) 0.0422(3) Uani 0.9468(16) 1 d PU A 1
Pt8 Pt 0.30605(7) 0.62704(4) 0.91741(8) 0.0435(3) Uani 0.9468(16) 1 d PU A 1
Pt9 Pt 0.31289(7) 0.71760(4) 0.93564(8) 0.0428(3) Uani 0.9468(16) 1 d PU A 1
Pt7' Pt 0.3337(13) 0.7080(8) 1.0329(13) 0.0395(11) Uani 0.0532(16) 1 d PU A 2
Pt8' Pt 0.3075(13) 0.6780(7) 0.8809(13) 0.0399(10) Uani 0.0532(16) 1 d PU A 2
Pt9' Pt 0.3253(13) 0.6163(7) 1.0000(12) 0.0378(12) Uani 0.0532(16) 1 d PU A 2
Pt10 Pt 0.19359(7) 0.68803(4) 1.05744(7) 0.0445(3) Uani 1 1 d U . .
Pt11 Pt 0.15760(7) 0.62105(4) 0.95533(7) 0.0435(3) Uani 1 1 d U A .
Pt12 Pt 0.14145(7) 0.70776(4) 0.91002(7) 0.0449(3) Uani 1 1 d U A .
Pt13 Pt 0.02075(8) 0.70986(4) 1.03652(8) 0.0497(3) Uani 1 1 d U A .
Pt14 Pt 0.00920(7) 0.62128(4) 1.00345(8) 0.0476(3) Uani 1 1 d U . .
Pt15 Pt -0.03026(8) 0.68272(5) 0.89193(8) 0.0509(3) Uani 1 1 d U A .
Pt16 Pt 0.85226(9) 0.68148(5) 1.05509(8) 0.0575(4) Uani 1 1 d U . .
Pt17 Pt 0.81698(9) 0.61634(5) 0.94971(9) 0.0594(4) Uani 1 1 d U . .
Pt18 Pt 0.80150(9) 0.70378(5) 0.90843(9) 0.0619(4) Uani 1 1 d U . .
C1 C 0.6959(17) 0.6459(12) 1.0932(14) 0.051(3) Uani 1 1 d DU . .
C2 C 0.678(2) 0.5542(9) 1.028(2) 0.066(5) Uani 1 1 d DU . .
C3 C 0.6265(19) 0.6048(10) 0.8716(18) 0.057(3) Uani 1 1 d DU . .
C4 C 0.587(2) 0.6854(14) 0.7715(14) 0.067(4) Uani 1 1 d DU . .
C5 C 0.6428(19) 0.7398(8) 0.925(2) 0.054(2) Uani 1 1 d DU . .
C6 C 0.6994(18) 0.7477(10) 1.0949(19) 0.057(4) Uani 1 1 d DU . .
C7 C 0.5510(18) 0.6997(11) 1.1466(13) 0.052(2) Uani 1 1 d DU A .
C8 C 0.5209(17) 0.6114(9) 1.0625(14) 0.0431(5) Uani 1 1 d DU A .
C9 C 0.4706(18) 0.5533(7) 0.923(2) 0.050(3) Uani 1 1 d DU . .
C10 C 0.4421(18) 0.6385(11) 0.8365(13) 0.0480(5) Uani 1 1 d DU . .
C11 C 0.4381(19) 0.7387(11) 0.8143(17) 0.0566(12) Uani 1 1 d DU . .
C12 C 0.4954(17) 0.7447(7) 0.9913(19) 0.0469(5) Uani 1 1 d DU A .
C13 C 0.3865(17) 0.6501(12) 1.1570(13) 0.0508(12) Uani 1 1 d DU A 1
C14 C 0.3435(18) 0.5923(8) 1.0207(18) 0.0468(6) Uani 1 1 d DU A 1
C15 C 0.2822(19) 0.5783(10) 0.8479(17) 0.0531(13) Uani 1 1 d DU A 1
C16 C 0.2738(18) 0.6805(11) 0.8334(13) 0.0475(6) Uani 1 1 d DU A 1
C17 C 0.3030(19) 0.7786(8) 0.906(2) 0.0518(12) Uani 1 1 d DU A 1
C18 C 0.3556(17) 0.7357(9) 1.0497(16) 0.0455(5) Uani 1 1 d DU A 1
C19 C 0.2243(18) 0.7019(12) 1.1601(13) 0.0552(12) Uani 1 1 d DU A .
C20 C 0.1978(18) 0.6183(10) 1.0749(16) 0.0468(5) Uani 1 1 d DU A .
C21 C 0.1482(18) 0.5589(8) 0.932(2) 0.0517(13) Uani 1 1 d DU . .
C22 C 0.1135(17) 0.6470(11) 0.8454(13) 0.0476(5) Uani 1 1 d DU . .
C23 C 0.1116(18) 0.7516(10) 0.8336(18) 0.056(3) Uani 1 1 d DU . .
C24 C 0.1730(18) 0.7507(7) 1.0058(19) 0.0487(5) Uani 1 1 d DU A .
C25 C 0.044(2) 0.7583(10) 1.1070(19) 0.061(5) Uani 1 1 d DU . .
C26 C 0.0382(17) 0.6524(11) 1.1068(13) 0.046(3) Uani 1 1 d DU A .
C27 C 0.014(2) 0.5621(8) 1.0418(19) 0.058(5) Uani 1 1 d DU A .
C28 C -0.0343(18) 0.6125(10) 0.8917(17) 0.053(3) Uani 1 1 d DU A .
C29 C -0.0712(18) 0.6954(14) 0.7869(13) 0.061(4) Uani 1 1 d DU . .
C30 C -0.0207(18) 0.7472(8) 0.939(2) 0.054(3) Uani 1 1 d DU . .
C31 C 0.8329(18) 0.7455(8) 1.004(2) 0.056(6) Uani 1 1 d DU . .
C32 C 0.772(2) 0.7478(12) 0.831(2) 0.082(9) Uani 1 1 d DU . .
C33 C 0.7833(18) 0.6436(13) 0.8427(15) 0.059(6) Uani 1 1 d DU . .
C34 C 0.809(2) 0.5559(9) 0.919(3) 0.075(8) Uani 1 1 d DU . .
C35 C 0.8573(18) 0.6091(11) 1.0643(17) 0.054(6) Uani 1 1 d DU . .
C36 C 0.884(2) 0.6964(14) 1.1587(14) 0.070(8) Uani 1 1 d DU . .
O1 O 0.7218(14) 0.6387(9) 1.1575(13) 0.066(5) Uani 1 1 d DU A .
O2 O 0.6894(14) 0.5191(7) 1.0567(14) 0.064(4) Uani 1 1 d DU A .
O3 O 0.6182(14) 0.5767(8) 0.8265(15) 0.074(6) Uani 1 1 d DU A .
O4 O 0.5638(14) 0.6912(9) 0.7070(14) 0.069(4) Uani 1 1 d DU A .
O5 O 0.6351(15) 0.7778(7) 0.9070(15) 0.067(6) Uani 1 1 d DU A .
O6 O 0.7162(14) 0.7780(8) 1.1365(14) 0.066(4) Uani 1 1 d DU A .
O7 O 0.5743(16) 0.7087(11) 1.2103(13) 0.088(9) Uani 1 1 d DU . .
O8 O 0.5388(14) 0.5863(7) 1.1125(12) 0.059(5) Uani 1 1 d DU . .
O9 O 0.4711(13) 0.5153(7) 0.9078(13) 0.057(4) Uani 1 1 d DU A .
O10 O 0.4219(17) 0.6272(9) 0.7740(12) 0.079(7) Uani 1 1 d DU A .
O11 O 0.4222(14) 0.7656(8) 0.7666(13) 0.066(4) Uani 1 1 d DU A .
O12 O 0.5034(13) 0.7834(6) 1.0014(15) 0.059(5) Uani 1 1 d DU . .
O13 O 0.4180(13) 0.6415(8) 1.2198(12) 0.062(4) Uani 1 1 d DU A 1
O14 O 0.3483(12) 0.5570(7) 1.0491(14) 0.058(5) Uani 1 1 d DU A 1
O15 O 0.2685(13) 0.5494(7) 0.8036(12) 0.058(4) Uani 1 1 d DU A 1
O16 O 0.2556(15) 0.6846(9) 0.7685(12) 0.071(6) Uani 1 1 d DU A 1
O17 O 0.2959(13) 0.8160(7) 0.8857(14) 0.060(4) Uani 1 1 d DU A 1
O18 O 0.3703(14) 0.7660(7) 1.0916(13) 0.064(6) Uani 1 1 d DU A 1
O19 O 0.2447(13) 0.7151(8) 1.2219(12) 0.061(4) Uani 1 1 d DU . .
O20 O 0.2101(15) 0.5915(8) 1.1226(13) 0.070(6) Uani 1 1 d DU . .
O21 O 0.1330(13) 0.5218(7) 0.9125(14) 0.061(4) Uani 1 1 d DU A .
O22 O 0.0910(14) 0.6356(9) 0.7829(12) 0.067(6) Uani 1 1 d DU A .
O23 O 0.0967(14) 0.7812(8) 0.7908(14) 0.068(4) Uani 1 1 d DU A .
O24 O 0.1755(15) 0.7894(7) 1.0162(15) 0.069(6) Uani 1 1 d DU . .
O25 O 0.0550(16) 0.7888(9) 1.1477(17) 0.083(9) Uani 1 1 d DU A .
O26 O 0.0607(15) 0.6469(8) 1.1714(12) 0.067(6) Uani 1 1 d DU . .
O27 O 0.0210(13) 0.5266(7) 1.0689(13) 0.061(4) Uani 1 1 d DU . .
O28 O -0.0486(15) 0.5831(8) 0.8473(14) 0.071(6) Uani 1 1 d DU . .
O29 O -0.0937(14) 0.6978(9) 0.7216(13) 0.065(4) Uani 1 1 d DU A .
O30 O -0.0330(16) 0.7843(8) 0.9183(16) 0.076(6) Uani 1 1 d DU A .
O31 O 0.8357(16) 0.7836(8) 1.0190(17) 0.078(6) Uani 1 1 d DU . .
O32 O 0.7623(15) 0.7801(9) 0.7941(15) 0.074(4) Uani 1 1 d DU . .
O33 O 0.7646(16) 0.6341(11) 0.7793(14) 0.087(7) Uani 1 1 d DU . .
O34 O 0.8036(14) 0.5183(8) 0.9004(15) 0.069(4) Uani 1 1 d DU . .
O35 O 0.8753(18) 0.5836(9) 1.1141(15) 0.086(8) Uani 1 1 d DU . .
O36 O 0.9088(14) 0.7006(9) 1.2238(13) 0.068(4) Uani 1 1 d DU . .
Ru1 Ru 0.25120(15) 0.49609(8) 0.50124(14) 0.0439(6) Uani 1 1 d U . .
N1 N 0.3077(16) 0.4475(9) 0.4686(14) 0.0506(13) Uani 1 1 d U . .
C41 C 0.3180(19) 0.4448(11) 0.3936(18) 0.0514(14) Uani 1 1 d U . .
H41 H 0.3032 0.4694 0.3605 0.062 Uiso 1 1 calc R . .
C42 C 0.3488(19) 0.4071(11) 0.3702(18) 0.0515(14) Uani 1 1 d U . .
H42 H 0.3498 0.4050 0.3207 0.062 Uiso 1 1 calc R . .
C43 C 0.3760(19) 0.3748(11) 0.4190(17) 0.0518(14) Uani 1 1 d U . .
H43 H 0.3990 0.3503 0.4037 0.062 Uiso 1 1 calc R . .
C44 C 0.3732(19) 0.3745(11) 0.4925(18) 0.0517(14) Uani 1 1 d U . .
H44 H 0.3913 0.3502 0.5258 0.062 Uiso 1 1 calc R . .
C45 C 0.3398(19) 0.4149(11) 0.5137(18) 0.0516(13) Uani 1 1 d U . .
C46 C 0.3318(19) 0.4203(11) 0.5856(18) 0.0517(13) Uani 1 1 d U . .
C47 C 0.3608(19) 0.3883(11) 0.6499(18) 0.0520(14) Uani 1 1 d U . .
H47 H 0.3852 0.3617 0.6441 0.062 Uiso 1 1 calc R . .
C48 C 0.3514(19) 0.3981(11) 0.7176(18) 0.0522(14) Uani 1 1 d U . .
H48 H 0.3676 0.3772 0.7572 0.063 Uiso 1 1 calc R . .
C49 C 0.3201(19) 0.4365(11) 0.7283(18) 0.0520(14) Uani 1 1 d U . .
H49 H 0.3150 0.4433 0.7752 0.062 Uiso 1 1 calc R . .
C50 C 0.2952(19) 0.4661(11) 0.6680(17) 0.0519(14) Uani 1 1 d U . .
H50 H 0.2764 0.4939 0.6779 0.062 Uiso 1 1 calc R . .
N2 N 0.2947(16) 0.4598(9) 0.5972(14) 0.0516(13) Uani 1 1 d U . .
N3 N 0.3322(15) 0.5465(9) 0.5273(16) 0.0516(12) Uani 1 1 d U . .
C51 C 0.3962(18) 0.5460(11) 0.5117(19) 0.0528(13) Uani 1 1 d U . .
H51 H 0.4092 0.5209 0.4881 0.063 Uiso 1 1 calc R . .
C52 C 0.4446(19) 0.5848(11) 0.5317(19) 0.0531(13) Uani 1 1 d U . .
H52 H 0.4904 0.5855 0.5228 0.064 Uiso 1 1 calc R . .
C53 C 0.4204(18) 0.6221(11) 0.565(2) 0.0534(13) Uani 1 1 d U . .
H53 H 0.4498 0.6483 0.5765 0.064 Uiso 1 1 calc R . .
C54 C 0.3602(18) 0.6211(11) 0.581(2) 0.0532(13) Uani 1 1 d U . .
H54 H 0.3486 0.6462 0.6057 0.064 Uiso 1 1 calc R . .
C55 C 0.3084(18) 0.5836(11) 0.564(2) 0.0528(12) Uani 1 1 d U . .
C56 C 0.2411(18) 0.5788(11) 0.581(2) 0.0528(12) Uani 1 1 d U . .
C57 C 0.2150(18) 0.6113(11) 0.624(2) 0.0531(13) Uani 1 1 d U . .
H57 H 0.2422 0.6374 0.6445 0.064 Uiso 1 1 calc R . .
C58 C 0.1506(18) 0.6019(11) 0.634(2) 0.0531(13) Uani 1 1 d U . .
H58 H 0.1343 0.6221 0.6635 0.064 Uiso 1 1 calc R . .
C59 C 0.1040(19) 0.5649(11) 0.6037(19) 0.0528(13) Uani 1 1 d U . .
H59 H 0.0570 0.5603 0.6089 0.063 Uiso 1 1 calc R . .
C60 C 0.1371(18) 0.5355(11) 0.5650(19) 0.0525(13) Uani 1 1 d U . .
H60 H 0.1118 0.5084 0.5467 0.063 Uiso 1 1 calc R . .
N4 N 0.2005(15) 0.5424(9) 0.5518(16) 0.0517(12) Uani 1 1 d U . .
N5 N 0.1605(15) 0.4512(9) 0.4585(15) 0.0518(14) Uani 1 1 d U . .
C61 C 0.1451(19) 0.4146(11) 0.4916(19) 0.0530(16) Uani 1 1 d U . .
H61 H 0.1724 0.4095 0.5426 0.064 Uiso 1 1 calc R . .
C62 C 0.0904(19) 0.3832(11) 0.4542(19) 0.0532(15) Uani 1 1 d U . .
H62 H 0.0770 0.3596 0.4806 0.064 Uiso 1 1 calc R . .
C63 C 0.0574(19) 0.3880(11) 0.3796(19) 0.0535(15) Uani 1 1 d U . .
H63 H 0.0233 0.3662 0.3521 0.064 Uiso 1 1 calc R . .
C64 C 0.0729(19) 0.4229(11) 0.3455(19) 0.0535(15) Uani 1 1 d U . .
H64 H 0.0472 0.4268 0.2938 0.064 Uiso 1 1 calc R . .
C65 C 0.127(2) 0.4549(11) 0.3832(19) 0.0535(14) Uani 1 1 d U . .
C66 C 0.149(2) 0.4947(11) 0.3491(19) 0.0537(14) Uani 1 1 d U . .
C67 C 0.110(2) 0.5082(11) 0.2721(19) 0.0542(15) Uani 1 1 d U . .
H67 H 0.0696 0.4912 0.2410 0.065 Uiso 1 1 calc R . .
C68 C 0.1346(19) 0.5489(11) 0.2447(19) 0.0543(15) Uani 1 1 d U . .
H68 H 0.1157 0.5561 0.1932 0.065 Uiso 1 1 calc R . .
C69 C 0.1853(19) 0.5769(11) 0.2934(18) 0.0543(16) Uani 1 1 d U . .
H69 H 0.1972 0.6051 0.2772 0.065 Uiso 1 1 calc R . .
C70 C 0.2197(19) 0.5623(11) 0.3692(19) 0.0542(16) Uani 1 1 d U . .
H70 H 0.2572 0.5804 0.4018 0.065 Uiso 1 1 calc R . .
N6 N 0.2005(16) 0.5237(9) 0.3961(15) 0.0536(14) Uani 1 1 d U . .

loop_
_atom_site_aniso_label
_atom_site_aniso_U_11
_atom_site_aniso_U_22
_atom_site_aniso_U_33
_atom_site_aniso_U_23
_atom_site_aniso_U_13
_atom_site_aniso_U_12
Pt1 0.0456(5) 0.0426(6) 0.0594(7) -0.0011(5) 0.0199(5) -0.0003(5)
Pt2 0.0507(6) 0.0471(7) 0.0585(6) -0.0003(5) 0.0233(6) -0.0001(5)
Pt3 0.0489(5) 0.0404(5) 0.0705(9) 0.0032(5) 0.0255(6) 0.0014(5)
Pt4 0.0437(5) 0.0346(6) 0.0457(5) -0.0022(4) 0.0126(4) -0.0008(4)
Pt5 0.0466(5) 0.0348(5) 0.0447(6) -0.0016(4) 0.0147(5) 0.0006(4)
Pt6 0.0475(5) 0.0404(5) 0.0491(6) 0.0076(5) 0.0187(4) 0.0016(4)
Pt7 0.0443(4) 0.0391(6) 0.0440(5) -0.0002(4) 0.0155(4) -0.0011(4)
Pt8 0.0436(5) 0.0396(5) 0.0487(6) -0.0064(5) 0.0171(5) -0.0030(4)
Pt9 0.0442(5) 0.0378(5) 0.0475(6) 0.0009(5) 0.0168(5) 0.0002(4)
Pt7' 0.0468(8) 0.034(3) 0.037(2) 0.002(2) 0.0118(11) 0.0010(12)
Pt8' 0.0465(8) 0.038(3) 0.0351(15) 0.0048(16) 0.0127(8) 0.0015(9)
Pt9' 0.0457(9) 0.034(2) 0.032(4) 0.0014(19) 0.0104(15) -0.0009(14)
Pt10 0.0482(5) 0.0458(6) 0.0412(5) -0.0015(4) 0.0169(4) -0.0001(4)
Pt11 0.0454(5) 0.0405(5) 0.0451(6) -0.0003(4) 0.0158(5) -0.0014(4)
Pt12 0.0450(5) 0.0441(6) 0.0448(5) 0.0051(5) 0.0138(4) 0.0037(4)
Pt13 0.0510(6) 0.0436(6) 0.0569(6) -0.0037(5) 0.0209(5) -0.0002(5)
Pt14 0.0485(6) 0.0436(5) 0.0514(7) -0.0031(5) 0.0176(5) -0.0006(5)
Pt15 0.0462(5) 0.0559(8) 0.0517(6) 0.0023(5) 0.0177(5) 0.0028(5)
Pt16 0.0671(9) 0.0503(8) 0.0534(7) -0.0061(5) 0.0177(7) -0.0061(7)
Pt17 0.0670(9) 0.0506(6) 0.0595(9) -0.0095(5) 0.0193(7) -0.0040(7)
Pt18 0.0654(9) 0.0591(7) 0.0593(7) 0.0057(6) 0.0178(7) 0.0002(7)
C1 0.039(2) 0.0542(18) 0.0624(9) 0.0081(9) 0.020(6) -0.006(5)
C2 0.055(11) 0.0441(14) 0.101(4) 0.0124(19) 0.030(16) 0.013(12)
C3 0.054(12) 0.0488(12) 0.0745(15) -0.0107(13) 0.030(8) -0.003(3)
C4 0.079(17) 0.075(5) 0.0585(9) 0.0009(15) 0.037(8) 0.013(16)
C5 0.053(4) 0.0424(10) 0.0674(19) 0.0049(11) 0.022(2) -0.006(7)
C6 0.049(13) 0.055(2) 0.070(2) -0.011(3) 0.024(14) -0.011(11)
C7 0.057(8) 0.051(3) 0.0487(9) -0.0097(15) 0.020(4) -0.024(14)
C8 0.0481(11) 0.0364(10) 0.0453(9) 0.0035(11) 0.0158(10) 0.0032(10)
C9 0.050(4) 0.0372(8) 0.062(4) -0.0087(12) 0.017(14) 0.002(4)
C10 0.0531(10) 0.0528(16) 0.0427(7) -0.0015(9) 0.0222(8) -0.0015(11)
C11 0.055(3) 0.059(2) 0.0618(17) 0.022(2) 0.027(2) 0.006(2)
C12 0.0457(10) 0.0329(7) 0.0642(17) 0.0008(7) 0.0211(12) -0.0009(8)
C13 0.051(5) 0.058(3) 0.0451(9) 0.0038(12) 0.017(5) 0.004(10)
C14 0.0459(11) 0.0365(7) 0.0585(17) 0.0017(9) 0.0181(12) -0.0013(8)
C15 0.052(5) 0.0502(17) 0.063(3) -0.018(2) 0.028(8) -0.017(12)
C16 0.0454(10) 0.0540(19) 0.0435(8) -0.0002(7) 0.0154(8) 0.0004(11)
C17 0.055(11) 0.0411(9) 0.066(4) 0.0092(16) 0.029(15) 0.0042(10)
C18 0.0464(10) 0.0382(8) 0.0517(13) -0.0064(11) 0.0158(10) -0.0005(10)
C19 0.0535(15) 0.071(3) 0.0434(8) -0.0090(14) 0.0191(9) 0.000(3)
C20 0.0469(10) 0.0485(11) 0.0463(9) 0.0082(12) 0.0169(9) 0.0000(10)
C21 0.046(4) 0.0421(8) 0.070(4) -0.0064(13) 0.023(3) -0.0045(15)
C22 0.0422(9) 0.0561(17) 0.0417(7) -0.0031(9) 0.0100(8) -0.0004(11)
C23 0.048(2) 0.059(2) 0.059(2) 0.020(2) 0.015(11) 0.006(10)
C24 0.0506(11) 0.0407(7) 0.0583(17) -0.0028(8) 0.0228(12) 0.0028(8)
C25 0.072(18) 0.048(2) 0.072(3) -0.013(3) 0.034(14) 0.006(11)
C26 0.041(10) 0.048(2) 0.0501(8) -0.0027(8) 0.015(6) 0.003(5)
C27 0.08(2) 0.0442(13) 0.065(4) -0.0016(18) 0.047(15) -0.003(11)
C28 0.0460(13) 0.0561(10) 0.0534(15) -0.0083(12) 0.012(8) -0.006(3)
C29 0.043(6) 0.084(4) 0.0541(13) 0.0105(16) 0.015(9) -0.001(16)
C30 0.049(8) 0.0486(11) 0.0689(19) 0.0072(9) 0.024(2) 0.005(9)
C31 0.043(18) 0.0459(10) 0.080(2) -0.0038(10) 0.022(15) -0.020(14)
C32 0.08(3) 0.088(3) 0.081(3) 0.032(3) 0.035(19) 0.005(16)
C33 0.038(17) 0.081(2) 0.0533(9) -0.0104(10) 0.010(14) -0.026(15)
C34 0.07(3) 0.0564(11) 0.094(4) -0.0240(17) 0.02(2) -0.009(19)
C35 0.047(18) 0.0518(12) 0.0625(14) 0.0035(14) 0.018(14) 0.000(15)
C36 0.07(2) 0.080(4) 0.0568(9) -0.0169(16) 0.015(11) -0.01(2)
O1 0.068(16) 0.075(7) 0.062(2) 0.016(2) 0.030(11) -0.012(12)
O2 0.070(6) 0.050(3) 0.067(6) 0.011(4) 0.017(4) 0.003(5)
O3 0.068(16) 0.056(4) 0.085(4) -0.026(5) 0.007(14) -0.016(12)
O4 0.076(6) 0.072(6) 0.0592(17) 0.000(5) 0.021(4) 0.002(5)
O5 0.087(18) 0.0436(12) 0.077(8) 0.007(3) 0.035(14) 0.004(10)
O6 0.069(6) 0.059(5) 0.063(6) -0.011(4) 0.013(4) 0.000(5)
O7 0.09(2) 0.11(2) 0.056(7) -0.030(14) 0.012(14) -0.005(18)
O8 0.083(17) 0.044(3) 0.050(3) 0.010(4) 0.022(11) 0.008(11)
O9 0.066(6) 0.039(2) 0.063(6) -0.013(4) 0.016(4) 0.000(4)
O10 0.11(2) 0.072(6) 0.0433(10) -0.005(2) 0.016(14) -0.012(16)
O11 0.074(7) 0.062(5) 0.061(5) 0.023(4) 0.019(4) 0.002(5)
O12 0.056(14) 0.0354(17) 0.081(7) 0.002(2) 0.016(12) -0.019(10)
O13 0.068(6) 0.065(6) 0.047(2) 0.007(5) 0.012(4) -0.002(5)
O14 0.048(13) 0.0381(13) 0.079(7) 0.010(3) 0.006(11) 0.002(10)
O15 0.064(6) 0.052(5) 0.054(5) -0.015(4) 0.016(4) 0.000(5)
O16 0.088(19) 0.076(9) 0.0433(15) 0.0009(18) 0.014(12) 0.008(14)
O17 0.068(6) 0.043(3) 0.064(6) 0.011(4) 0.014(4) 0.002(5)
O18 0.086(17) 0.044(2) 0.061(4) -0.014(4) 0.025(12) -0.011(12)
O19 0.067(6) 0.068(6) 0.047(3) -0.013(4) 0.017(4) -0.001(5)
O20 0.079(17) 0.061(4) 0.055(3) 0.020(4) 0.002(13) 0.005(13)
O21 0.067(6) 0.045(2) 0.067(6) -0.010(4) 0.017(4) -0.006(4)
O22 0.081(18) 0.074(6) 0.0423(16) -0.008(3) 0.016(11) 0.005(13)
O23 0.075(7) 0.062(5) 0.063(5) 0.023(4) 0.019(4) 0.003(5)
O24 0.090(19) 0.0405(12) 0.080(6) -0.006(2) 0.032(14) -0.015(12)
O25 0.09(2) 0.067(16) 0.11(2) -0.038(12) 0.054(17) -0.010(14)
O26 0.089(17) 0.057(7) 0.0502(12) -0.002(2) 0.015(12) 0.015(13)
O27 0.067(6) 0.050(4) 0.061(6) 0.006(4) 0.015(4) -0.001(5)
O28 0.089(19) 0.065(3) 0.058(4) -0.015(4) 0.021(12) -0.008(14)
O29 0.071(6) 0.067(6) 0.0532(14) 0.004(4) 0.014(4) 0.004(5)
O30 0.10(2) 0.048(2) 0.086(7) 0.017(3) 0.043(14) -0.008(12)
O31 0.09(2) 0.0470(15) 0.108(7) -0.007(2) 0.047(16) -0.010(13)
O32 0.077(7) 0.071(5) 0.071(6) 0.017(4) 0.022(4) 0.002(5)
O33 0.09(2) 0.113(7) 0.0551(14) -0.017(3) 0.016(15) -0.021(18)
O34 0.075(6) 0.052(3) 0.074(6) -0.013(5) 0.018(4) 0.001(5)
O35 0.13(2) 0.064(3) 0.074(3) 0.016(4) 0.039(16) 0.012(16)
O36 0.075(6) 0.072(6) 0.0545(19) -0.008(5) 0.017(4) 0.000(5)
Ru1 0.0519(14) 0.0407(12) 0.0390(12) -0.0013(10) 0.0149(11) 0.0001(10)
N1 0.068(3) 0.044(2) 0.039(2) -0.0034(18) 0.016(3) 0.007(2)
C41 0.067(4) 0.047(3) 0.039(2) -0.003(2) 0.016(2) 0.009(2)
C42 0.067(4) 0.047(3) 0.039(2) -0.003(2) 0.016(2) 0.009(2)
C43 0.068(3) 0.047(2) 0.039(2) -0.003(2) 0.015(2) 0.009(2)
C44 0.067(3) 0.047(2) 0.039(2) -0.0026(19) 0.015(2) 0.009(2)
C45 0.067(3) 0.047(2) 0.039(2) -0.0025(18) 0.015(2) 0.010(2)
C46 0.067(3) 0.047(2) 0.038(2) -0.0022(17) 0.014(2) 0.010(2)
C47 0.067(3) 0.048(3) 0.038(2) -0.0021(18) 0.014(2) 0.010(2)
C48 0.068(4) 0.048(3) 0.038(2) -0.0021(19) 0.014(2) 0.010(2)
C49 0.068(4) 0.048(3) 0.0376(19) -0.0020(19) 0.014(2) 0.010(2)
C50 0.067(4) 0.049(3) 0.0372(18) -0.0022(19) 0.014(2) 0.010(2)
N2 0.066(4) 0.049(3) 0.0363(18) -0.0033(18) 0.0122(18) 0.010(2)
N3 0.047(3) 0.046(2) 0.059(3) -0.010(2) 0.0146(19) -0.0003(19)
C51 0.049(3) 0.046(2) 0.062(4) -0.011(2) 0.016(2) -0.0011(19)
C52 0.049(3) 0.046(2) 0.062(3) -0.011(2) 0.016(2) -0.0011(19)
C53 0.049(3) 0.046(2) 0.062(3) -0.011(2) 0.016(2) -0.0008(19)
C54 0.050(3) 0.046(2) 0.062(3) -0.011(2) 0.016(2) -0.0004(18)
C55 0.049(3) 0.045(2) 0.062(3) -0.011(2) 0.016(2) -0.0001(17)
C56 0.049(3) 0.045(2) 0.062(3) -0.011(2) 0.016(2) 0.0007(17)
C57 0.050(3) 0.045(2) 0.062(3) -0.010(2) 0.016(2) 0.0010(18)
C58 0.050(3) 0.046(2) 0.063(3) -0.010(2) 0.017(2) 0.0013(19)
C59 0.049(3) 0.045(2) 0.062(3) -0.010(2) 0.017(2) 0.0015(19)
C60 0.049(3) 0.045(2) 0.062(4) -0.010(2) 0.017(2) 0.0015(18)
N4 0.049(3) 0.044(2) 0.062(3) -0.009(2) 0.017(2) 0.0016(15)
N5 0.063(3) 0.040(2) 0.046(2) 0.0009(18) 0.010(2) -0.006(2)
C61 0.063(3) 0.041(3) 0.047(2) 0.002(2) 0.008(2) -0.006(2)
C62 0.064(3) 0.041(3) 0.047(2) 0.003(2) 0.008(2) -0.006(2)
C63 0.064(3) 0.042(3) 0.047(2) 0.003(2) 0.007(2) -0.006(2)
C64 0.064(3) 0.042(3) 0.047(2) 0.0027(19) 0.007(2) -0.005(2)
C65 0.064(3) 0.042(3) 0.047(2) 0.0030(18) 0.007(2) -0.0053(19)
C66 0.064(3) 0.042(3) 0.047(2) 0.0036(18) 0.006(2) -0.0049(19)
C67 0.065(3) 0.042(3) 0.047(2) 0.0039(19) 0.006(2) -0.005(2)
C68 0.065(3) 0.042(3) 0.047(2) 0.0042(19) 0.006(2) -0.005(2)
C69 0.065(3) 0.042(3) 0.047(2) 0.0046(19) 0.006(2) -0.005(2)
C70 0.065(3) 0.041(3) 0.047(2) 0.0047(18) 0.006(2) -0.005(2)
N6 0.065(3) 0.039(3) 0.0475(19) 0.0046(17) 0.0060(19) -0.0036(16)

loop_
_atom_type_symbol
_atom_type_description
_atom_type_scat_dispersion_real
_atom_type_scat_dispersion_imag
_atom_type_scat_source
C C 0.0033 0.0016 'International Tables Vol C Tables 4.2.6.8 and 6.1.1.4'
H H 0.0000 0.0000 'International Tables Vol C Tables 4.2.6.8 and 6.1.1.4'
N N 0.0061 0.0033 'International Tables Vol C Tables 4.2.6.8 and 6.1.1.4'
O O 0.0106 0.0060 'International Tables Vol C Tables 4.2.6.8 and 6.1.1.4'
Pt Pt -1.7033 8.3905 'International Tables Vol C Tables 4.2.6.8 and 6.1.1.4'
Ru Ru -1.2594 0.8363 'International Tables Vol C Tables 4.2.6.8 and 6.1.1.4'

loop_
_geom_angle_atom_site_label_1
_geom_angle_atom_site_label_2
_geom_angle_atom_site_label_3
_geom_angle
_geom_angle_site_symmetry_1
_geom_angle_site_symmetry_3
_geom_angle_publ_flag
C6 Pt1 C5 101.1(15) . . ?
C6 Pt1 C1 100.1(14) . . ?
C5 Pt1 C1 157.6(12) . . ?
C6 Pt1 Pt2 150.4(12) . . ?
C5 Pt1 Pt2 49.3(9) . . ?
C1 Pt1 Pt2 109.2(8) . . ?
C6 Pt1 Pt3 149.4(12) . . ?
C5 Pt1 Pt3 108.8(9) . . ?
C1 Pt1 Pt3 49.4(8) . . ?
Pt2 Pt1 Pt3 59.85(5) . . ?
C6 Pt1 Pt4 97.2(10) . . ?
C5 Pt1 Pt4 104.9(9) . . ?
C1 Pt1 Pt4 79.4(9) . . ?
Pt2 Pt1 Pt4 92.19(5) . . ?
Pt3 Pt1 Pt4 81.38(5) . . ?
C4 Pt2 C5 105.1(15) . . ?
C4 Pt2 C3 94.3(15) . . ?
C5 Pt2 C3 157.4(13) . . ?
C4 Pt2 Pt3 144.7(12) . . ?
C5 Pt2 Pt3 109.4(9) . . ?
C3 Pt2 Pt3 50.4(9) . . ?
C4 Pt2 Pt1 154.6(12) . . ?
C5 Pt2 Pt1 49.5(9) . . ?
C3 Pt2 Pt1 110.3(9) . . ?
Pt3 Pt2 Pt1 60.15(5) . . ?
C4 Pt2 Pt6 96.4(11) . . ?
C5 Pt2 Pt6 80.9(9) . . ?
C3 Pt2 Pt6 108.8(9) . . ?
Pt3 Pt2 Pt6 96.02(5) . . ?
Pt1 Pt2 Pt6 81.91(5) . . ?
C2 Pt3 C1 95.6(15) . . ?
C2 Pt3 C3 103.4(16) . . ?
C1 Pt3 C3 159.8(12) . . ?
C2 Pt3 Pt2 154.3(13) . . ?
C1 Pt3 Pt2 109.9(9) . . ?
C3 Pt3 Pt2 51.0(9) . . ?
C2 Pt3 Pt1 145.4(13) . . ?
C1 Pt3 Pt1 49.9(9) . . ?
C3 Pt3 Pt1 110.7(9) . . ?
Pt2 Pt3 Pt1 60.00(5) . . ?
C2 Pt3 Pt5 99.1(11) . . ?
C1 Pt3 Pt5 104.3(9) . . ?
C3 Pt3 Pt5 79.7(9) . . ?
Pt2 Pt3 Pt5 78.23(5) . . ?
Pt1 Pt3 Pt5 92.79(5) . . ?
C7 Pt4 C12 102.0(13) . . ?
C7 Pt4 C8 97.8(13) . . ?
C12 Pt4 C8 160.0(11) . . ?
C7 Pt4 Pt6 152.8(10) . . ?
C12 Pt4 Pt6 50.9(8) . . ?
C8 Pt4 Pt6 109.2(7) . . ?
C7 Pt4 Pt5 147.2(11) . . ?
C12 Pt4 Pt5 110.7(8) . . ?
C8 Pt4 Pt5 49.4(7) . . ?
Pt6 Pt4 Pt5 59.88(5) . . ?
C7 Pt4 Pt7 92.9(10) . . ?
C12 Pt4 Pt7 101.6(9) . . ?
C8 Pt4 Pt7 80.5(8) . . ?
Pt6 Pt4 Pt7 94.21(5) . . ?
Pt5 Pt4 Pt7 83.61(5) . . ?
C7 Pt4 Pt1 90.5(10) . . ?
C12 Pt4 Pt1 76.7(9) . . ?
C8 Pt4 Pt1 100.0(8) . . ?
Pt6 Pt4 Pt1 82.28(5) . . ?
Pt5 Pt4 Pt1 94.06(5) . . ?
Pt7 Pt4 Pt1 176.44(6) . . ?
C9 Pt5 C10 97.6(14) . . ?
C9 Pt5 C8 100.2(13) . . ?
C10 Pt5 C8 162.0(11) . . ?
C9 Pt5 Pt6 149.1(11) . . ?
C10 Pt5 Pt6 51.4(8) . . ?
C8 Pt5 Pt6 110.8(8) . . ?
C9 Pt5 Pt4 151.2(11) . . ?
C10 Pt5 Pt4 111.2(8) . . ?
C8 Pt5 Pt4 51.0(7) . . ?
Pt6 Pt5 Pt4 59.79(5) . . ?
C9 Pt5 Pt8 94.8(10) . . ?
C10 Pt5 Pt8 79.0(9) . . ?
C8 Pt5 Pt8 102.0(9) . . ?
Pt6 Pt5 Pt8 80.06(5) . . ?
Pt4 Pt5 Pt8 91.63(5) . . ?
C9 Pt5 Pt3 92.7(10) . . ?
C10 Pt5 Pt3 103.1(9) . . ?
C8 Pt5 Pt3 73.6(9) . . ?
Pt6 Pt5 Pt3 95.02(5) . . ?
Pt4 Pt5 Pt3 80.28(5) . . ?
Pt8 Pt5 Pt3 171.86(5) . . ?
C11 Pt6 C12 104.1(14) . . ?
C11 Pt6 C10 96.6(14) . . ?
C12 Pt6 C10 158.9(11) . . ?
C11 Pt6 Pt4 153.7(12) . . ?
C12 Pt6 Pt4 49.7(8) . . ?
C10 Pt6 Pt4 109.4(8) . . ?
C11 Pt6 Pt5 145.6(12) . . ?
C12 Pt6 Pt5 110.0(8) . . ?
C10 Pt6 Pt5 49.1(8) . . ?
Pt4 Pt6 Pt5 60.33(4) . . ?
C11 Pt6 Pt8' 95.7(11) . . ?
C12 Pt6 Pt8' 105.1(10) . . ?
C10 Pt6 Pt8' 76.2(10) . . ?
Pt4 Pt6 Pt8' 94.6(5) . . ?
Pt5 Pt6 Pt8' 80.0(4) . . ?
C11 Pt6 Pt9 96.6(10) . . ?
C12 Pt6 Pt9 76.8(8) . . ?
C10 Pt6 Pt9 104.9(9) . . ?
Pt4 Pt6 Pt9 81.22(5) . . ?
Pt5 Pt6 Pt9 95.54(5) . . ?
Pt8' Pt6 Pt9 29.0(5) . . ?
C11 Pt6 Pt2 90.5(10) . . ?
C12 Pt6 Pt2 100.6(8) . . ?
C10 Pt6 Pt2 75.1(9) . . ?
Pt4 Pt6 Pt2 92.07(5) . . ?
Pt5 Pt6 Pt2 79.08(5) . . ?
Pt8' Pt6 Pt2 151.2(5) . . ?
Pt9 Pt6 Pt2 172.92(6) . . ?
C13 Pt7 C18 105.6(13) . . ?
C13 Pt7 C14 94.8(13) . . ?
C18 Pt7 C14 159.6(11) . . ?
C13 Pt7 Pt9 155.2(11) . . ?
C18 Pt7 Pt9 49.8(8) . . ?
C14 Pt7 Pt9 109.9(8) . . ?
C13 Pt7 Pt8 144.4(11) . . ?
C18 Pt7 Pt8 110.0(8) . . ?
C14 Pt7 Pt8 49.7(8) . . ?
Pt9 Pt7 Pt8 60.21(5) . . ?
C13 Pt7 Pt4 96.5(10) . . ?
C18 Pt7 Pt4 77.7(8) . . ?
C14 Pt7 Pt4 99.2(8) . . ?
Pt9 Pt7 Pt4 81.91(5) . . ?
Pt8 Pt7 Pt4 92.49(5) . . ?
C13 Pt7 Pt10 91.9(10) . . ?
C18 Pt7 Pt10 77.9(8) . . ?
C14 Pt7 Pt10 103.0(8) . . ?
Pt9 Pt7 Pt10 80.95(5) . . ?
Pt8 Pt7 Pt10 93.98(5) . . ?
Pt4 Pt7 Pt10 155.56(6) . . ?
C15 Pt8 C14 101.2(14) . . ?
C15 Pt8 C16 96.2(14) . . ?
C14 Pt8 C16 162.6(11) . . ?
C15 Pt8 Pt7 153.9(11) . . ?
C14 Pt8 Pt7 52.6(8) . . ?
C16 Pt8 Pt7 110.0(8) . . ?
C15 Pt8 Pt9 146.3(11) . . ?
C14 Pt8 Pt9 112.4(8) . . ?
C16 Pt8 Pt9 50.2(8) . . ?
Pt7 Pt8 Pt9 59.80(5) . . ?
C15 Pt8 Pt11 94.8(10) . . ?
C14 Pt8 Pt11 79.6(9) . . ?
C16 Pt8 Pt11 98.4(8) . . ?
Pt7 Pt8 Pt11 81.47(5) . . ?
Pt9 Pt8 Pt11 92.10(5) . . ?
C15 Pt8 Pt5 91.4(10) . . ?
C14 Pt8 Pt5 76.7(9) . . ?
C16 Pt8 Pt5 103.7(9) . . ?
Pt7 Pt8 Pt5 82.86(5) . . ?
Pt9 Pt8 Pt5 95.30(5) . . ?
Pt11 Pt8 Pt5 156.26(6) . . ?
C17 Pt9 C18 91.5(14) . . ?
C17 Pt9 C16 104.8(14) . . ?
C18 Pt9 C16 163.7(11) . . ?
C17 Pt9 Pt7 143.2(11) . . ?
C18 Pt9 Pt7 51.7(8) . . ?
C16 Pt9 Pt7 112.0(8) . . ?
C17 Pt9 Pt8 156.8(11) . . ?
C18 Pt9 Pt8 111.7(8) . . ?
C16 Pt9 Pt8 52.0(8) . . ?
Pt7 Pt9 Pt8 60.00(5) . . ?
C17 Pt9 Pt12 92.6(10) . . ?
C18 Pt9 Pt12 102.3(9) . . ?
C16 Pt9 Pt12 77.1(9) . . ?
Pt7 Pt9 Pt12 94.59(5) . . ?
Pt8 Pt9 Pt12 83.37(5) . . ?
C17 Pt9 Pt6 95.6(10) . . ?
C18 Pt9 Pt6 101.3(9) . . ?
C16 Pt9 Pt6 77.7(9) . . ?
Pt7 Pt9 Pt6 93.03(5) . . ?
Pt8 Pt9 Pt6 79.70(5) . . ?
Pt12 Pt9 Pt6 154.73(6) . . ?
Pt9' Pt7' Pt8' 59.9(8) . . ?
Pt9' Pt7' Pt10 81.2(8) . . ?
Pt8' Pt7' Pt10 103.1(9) . . ?
Pt9' Pt8' Pt7' 58.3(8) . . ?
Pt9' Pt8' Pt6 101.9(9) . . ?
Pt7' Pt8' Pt6 88.9(8) . . ?
Pt7' Pt9' Pt8' 61.7(8) . . ?
Pt7' Pt9' Pt11 89.7(8) . . ?
Pt8' Pt9' Pt11 84.8(8) . . ?
C19 Pt10 C24 103.5(14) . . ?
C19 Pt10 C20 94.2(14) . . ?
C24 Pt10 C20 162.0(12) . . ?
C19 Pt10 Pt12 154.5(12) . . ?
C24 Pt10 Pt12 51.1(8) . . ?
C20 Pt10 Pt12 111.1(8) . . ?
C19 Pt10 Pt11 145.0(12) . . ?
C24 Pt10 Pt11 111.2(8) . . ?
C20 Pt10 Pt11 51.0(8) . . ?
Pt12 Pt10 Pt11 60.15(5) . . ?
C19 Pt10 Pt7' 97.3(12) . . ?
C24 Pt10 Pt7' 77.6(10) . . ?
C20 Pt10 Pt7' 103.6(10) . . ?
Pt12 Pt10 Pt7' 80.7(4) . . ?
Pt11 Pt10 Pt7' 93.9(5) . . ?
C19 Pt10 Pt7 94.7(11) . . ?
C24 Pt10 Pt7 104.0(9) . . ?
C20 Pt10 Pt7 77.4(9) . . ?
Pt12 Pt10 Pt7 94.38(5) . . ?
Pt11 Pt10 Pt7 81.05(5) . . ?
Pt7' Pt10 Pt7 26.6(4) . . ?
C19 Pt10 Pt13 92.4(11) . . ?
C24 Pt10 Pt13 74.7(9) . . ?
C20 Pt10 Pt13 101.6(9) . . ?
Pt12 Pt10 Pt13 79.41(5) . . ?
Pt11 Pt10 Pt13 92.91(5) . . ?
Pt7' Pt10 Pt13 152.2(4) . . ?
Pt7 Pt10 Pt13 172.97(6) . . ?
C21 Pt11 C22 98.5(14) . . ?
C21 Pt11 C20 100.8(14) . . ?
C22 Pt11 C20 160.4(11) . . ?
C21 Pt11 Pt10 150.5(11) . . ?
C22 Pt11 Pt10 111.0(8) . . ?
C20 Pt11 Pt10 49.7(8) . . ?
C21 Pt11 Pt12 149.7(11) . . ?
C22 Pt11 Pt12 51.2(8) . . ?
C20 Pt11 Pt12 109.6(8) . . ?
Pt10 Pt11 Pt12 59.83(5) . . ?
C21 Pt11 Pt9' 91.7(11) . . ?
C22 Pt11 Pt9' 109.5(10) . . ?
C20 Pt11 Pt9' 74.0(10) . . ?
Pt10 Pt11 Pt9' 80.7(4) . . ?
Pt12 Pt11 Pt9' 97.6(4) . . ?
C21 Pt11 Pt8 91.4(10) . . ?
C22 Pt11 Pt8 81.6(9) . . ?
C20 Pt11 Pt8 101.8(9) . . ?
Pt10 Pt11 Pt8 94.81(5) . . ?
Pt12 Pt11 Pt8 83.78(5) . . ?
Pt9' Pt11 Pt8 28.2(4) . . ?
C21 Pt11 Pt14 92.5(10) . . ?
C22 Pt11 Pt14 99.9(9) . . ?
C20 Pt11 Pt14 75.4(9) . . ?
Pt10 Pt11 Pt14 80.76(5) . . ?
Pt12 Pt11 Pt14 93.86(5) . . ?
Pt9' Pt11 Pt14 149.4(4) . . ?
Pt8 Pt11 Pt14 175.57(6) . . ?
C23 Pt12 C24 99.4(14) . . ?
C23 Pt12 C22 101.1(14) . . ?
C24 Pt12 C22 159.0(11) . . ?
C23 Pt12 Pt10 148.8(12) . . ?
C24 Pt12 Pt10 49.4(8) . . ?
C22 Pt12 Pt10 110.0(8) . . ?
C23 Pt12 Pt11 151.1(12) . . ?
C24 Pt12 Pt11 109.4(8) . . ?
C22 Pt12 Pt11 50.0(8) . . ?
Pt10 Pt12 Pt11 60.02(5) . . ?
C23 Pt12 Pt9 95.2(10) . . ?
C24 Pt12 Pt9 80.0(9) . . ?
C22 Pt12 Pt9 102.5(9) . . ?
Pt10 Pt12 Pt9 81.38(5) . . ?
Pt11 Pt12 Pt9 92.03(5) . . ?
C23 Pt12 Pt15 92.1(10) . . ?
C24 Pt12 Pt15 102.6(9) . . ?
C22 Pt12 Pt15 72.3(9) . . ?
Pt10 Pt12 Pt15 94.32(5) . . ?
Pt11 Pt12 Pt15 79.74(5) . . ?
Pt9 Pt12 Pt15 171.77(6) . . ?
C25 Pt13 C30 98.6(15) . . ?
C25 Pt13 C26 102.7(14) . . ?
C30 Pt13 C26 157.3(12) . . ?
C25 Pt13 Pt14 151.5(12) . . ?
C30 Pt13 Pt14 109.8(9) . . ?
C26 Pt13 Pt14 48.9(7) . . ?
C25 Pt13 Pt15 148.5(12) . . ?
C30 Pt13 Pt15 49.9(9) . . ?
C26 Pt13 Pt15 108.7(8) . . ?
Pt14 Pt13 Pt15 60.00(5) . . ?
C25 Pt13 Pt10 93.9(11) . . ?
C30 Pt13 Pt10 106.8(9) . . ?
C26 Pt13 Pt10 79.6(8) . . ?
Pt14 Pt13 Pt10 80.57(5) . . ?
Pt15 Pt13 Pt10 94.41(5) . . ?
C27 Pt14 C28 103.4(14) . . ?
C27 Pt14 C26 95.2(14) . . ?
C28 Pt14 C26 159.8(12) . . ?
C27 Pt14 Pt13 146.0(11) . . ?
C28 Pt14 Pt13 110.0(9) . . ?
C26 Pt14 Pt13 50.8(8) . . ?
C27 Pt14 Pt15 153.3(11) . . ?
C28 Pt14 Pt15 50.0(9) . . ?
C26 Pt14 Pt15 110.7(8) . . ?
Pt13 Pt14 Pt15 60.04(5) . . ?
C27 Pt14 Pt11 99.5(10) . . ?
C28 Pt14 Pt11 78.7(10) . . ?
C26 Pt14 Pt11 106.1(9) . . ?
Pt13 Pt14 Pt11 93.11(5) . . ?
Pt15 Pt14 Pt11 80.15(5) . . ?
C29 Pt15 C28 101.1(15) . . ?
C29 Pt15 C30 101.9(15) . . ?
C28 Pt15 C30 156.1(12) . . ?
C29 Pt15 Pt14 148.8(12) . . ?
C28 Pt15 Pt14 47.7(8) . . ?
C30 Pt15 Pt14 109.1(9) . . ?
C29 Pt15 Pt13 151.1(12) . . ?
C28 Pt15 Pt13 107.6(8) . . ?
C30 Pt15 Pt13 49.3(9) . . ?
Pt14 Pt15 Pt13 59.96(5) . . ?
C29 Pt15 Pt12 96.7(10) . . ?
C28 Pt15 Pt12 105.2(9) . . ?
C30 Pt15 Pt12 78.6(9) . . ?
Pt14 Pt15 Pt12 93.42(5) . . ?
Pt13 Pt15 Pt12 79.09(5) . . ?
C36 Pt16 C31 101.9(16) . . ?
C36 Pt16 C35 99.2(15) . . ?
C31 Pt16 C35 158.9(12) . . ?
C36 Pt16 Pt18 152.1(13) . . ?
C31 Pt16 Pt18 50.3(9) . . ?
C35 Pt16 Pt18 108.6(8) . . ?
C36 Pt16 Pt17 147.6(13) . . ?
C31 Pt16 Pt17 110.4(9) . . ?
C35 Pt16 Pt17 48.5(8) . . ?
Pt18 Pt16 Pt17 60.11(6) . . ?
C34 Pt17 C35 100.8(17) . . ?
C34 Pt17 C33 96.2(17) . . ?
C35 Pt17 C33 162.9(13) . . ?
C34 Pt17 Pt16 152.7(14) . . ?
C35 Pt17 Pt16 51.9(9) . . ?
C33 Pt17 Pt16 111.1(10) . . ?
C34 Pt17 Pt18 147.3(14) . . ?
C35 Pt17 Pt18 111.9(9) . . ?
C33 Pt17 Pt18 51.2(10) . . ?
Pt16 Pt17 Pt18 59.93(6) . . ?
C32 Pt18 C31 100.5(17) . . ?
C32 Pt18 C33 100.3(17) . . ?
C31 Pt18 C33 159.1(13) . . ?
C32 Pt18 Pt16 150.8(15) . . ?
C31 Pt18 Pt16 50.2(9) . . ?
C33 Pt18 Pt16 108.9(9) . . ?
C32 Pt18 Pt17 149.2(15) . . ?
C31 Pt18 Pt17 110.2(9) . . ?
C33 Pt18 Pt17 49.0(9) . . ?
Pt16 Pt18 Pt17 59.96(5) . . ?
O1 C1 Pt3 142(3) . . ?
O1 C1 Pt1 137(3) . . ?
Pt3 C1 Pt1 80.7(9) . . ?
O2 C2 Pt3 175(4) . . ?
O3 C3 Pt3 141(3) . . ?
O3 C3 Pt2 140(3) . . ?
Pt3 C3 Pt2 78.7(8) . . ?
O4 C4 Pt2 175(3) . . ?
O5 C5 Pt2 140(3) . . ?
O5 C5 Pt1 138(3) . . ?
Pt2 C5 Pt1 81.2(8) . . ?
O6 C6 Pt1 176(3) . . ?
O7 C7 Pt4 177(3) . . ?
O8 C8 Pt5 142(3) . . ?
O8 C8 Pt4 138(3) . . ?
Pt5 C8 Pt4 79.6(7) . . ?
O9 C9 Pt5 175(3) . . ?
O10 C10 Pt5 143(3) . . ?
O10 C10 Pt6 138(3) . . ?
Pt5 C10 Pt6 79.5(8) . . ?
O11 C11 Pt6 173(3) . . ?
O12 C12 Pt4 143(3) . . ?
O12 C12 Pt6 137(3) . . ?
Pt4 C12 Pt6 79.4(7) . . ?
O13 C13 Pt7 169(3) . . ?
O14 C14 Pt8 145(3) . . ?
O14 C14 Pt7 137(3) . . ?
Pt8 C14 Pt7 77.7(7) . . ?
O15 C15 Pt8 178(3) . . ?
O16 C16 Pt9 142(3) . . ?
O16 C16 Pt8 139(3) . . ?
Pt9 C16 Pt8 77.8(8) . . ?
O17 C17 Pt9 178(3) . . ?
O18 C18 Pt9 144(3) . . ?
O18 C18 Pt7 137(3) . . ?
Pt9 C18 Pt7 78.5(7) . . ?
O19 C19 Pt10 173(3) . . ?
O20 C20 Pt10 142(3) . . ?
O20 C20 Pt11 139(3) . . ?
Pt10 C20 Pt11 79.3(7) . . ?
O21 C21 Pt11 171(3) . . ?
O22 C22 Pt11 142(3) . . ?
O22 C22 Pt12 139(3) . . ?
Pt11 C22 Pt12 78.8(7) . . ?
O23 C23 Pt12 174(3) . . ?
O24 C24 Pt10 145(3) . . ?
O24 C24 Pt12 136(3) . . ?
Pt10 C24 Pt12 79.5(7) . . ?
O25 C25 Pt13 176(4) . . ?
O26 C26 Pt14 145(3) . . ?
O26 C26 Pt13 134(3) . . ?
Pt14 C26 Pt13 80.3(8) . . ?
O27 C27 Pt14 176(4) . . ?
O28 C28 Pt14 139(3) . . ?
O28 C28 Pt15 138(3) . . ?
Pt14 C28 Pt15 82.3(8) . . ?
O29 C29 Pt15 172(4) . . ?
O30 C30 Pt13 141(3) . . ?
O30 C30 Pt15 138(3) . . ?
Pt13 C30 Pt15 80.8(8) . . ?
O31 C31 Pt16 141(3) . . ?
O31 C31 Pt18 139(3) . . ?
Pt16 C31 Pt18 79.5(8) . . ?
O32 C32 Pt18 167(4) . . ?
O33 C33 Pt17 143(3) . . ?
O33 C33 Pt18 137(3) . . ?
Pt17 C33 Pt18 79.8(9) . . ?
O34 C34 Pt17 180(4) . . ?
O35 C35 Pt17 146(3) . . ?
O35 C35 Pt16 135(3) . . ?
Pt17 C35 Pt16 79.6(9) . . ?
O36 C36 Pt16 171(4) . . ?
N1 Ru1 N2 77.8(10) . . ?
N1 Ru1 N6 96.9(11) . . ?
N2 Ru1 N6 171.2(11) . . ?
N1 Ru1 N4 171.0(11) . . ?
N2 Ru1 N4 93.3(11) . . ?
N6 Ru1 N4 92.1(11) . . ?
N1 Ru1 N3 98.9(11) . . ?
N2 Ru1 N3 96.8(11) . . ?
N6 Ru1 N3 91.0(11) . . ?
N4 Ru1 N3 80.7(11) . . ?
N1 Ru1 N5 83.5(11) . . ?
N2 Ru1 N5 92.7(11) . . ?
N6 Ru1 N5 79.6(10) . . ?
N4 Ru1 N5 98.3(11) . . ?
N3 Ru1 N5 170.6(11) . . ?
C45 N1 C41 113(3) . . ?
C45 N1 Ru1 121(2) . . ?
C41 N1 Ru1 125(2) . . ?
C42 C41 N1 123(3) . . ?
C42 C41 H41 118.6 . . ?
N1 C41 H41 118.6 . . ?
C43 C42 C41 118(3) . . ?
C43 C42 H42 120.8 . . ?
C41 C42 H42 120.8 . . ?
C42 C43 C44 124(3) . . ?
C42 C43 H43 117.9 . . ?
C44 C43 H43 117.9 . . ?
C43 C44 C45 115(3) . . ?
C43 C44 H44 122.5 . . ?
C45 C44 H44 122.5 . . ?
N1 C45 C46 111(3) . . ?
N1 C45 C44 126(3) . . ?
C46 C45 C44 123(3) . . ?
C45 C46 N2 117(3) . . ?
C45 C46 C47 125(3) . . ?
N2 C46 C47 118(3) . . ?
C48 C47 C46 119(3) . . ?
C48 C47 H47 120.3 . . ?
C46 C47 H47 120.3 . . ?
C49 C48 C47 122(3) . . ?
C49 C48 H48 119.2 . . ?
C47 C48 H48 119.2 . . ?
C48 C49 C50 118(3) . . ?
C48 C49 H49 121.1 . . ?
C50 C49 H49 121.1 . . ?
N2 C50 C49 128(3) . . ?
N2 C50 H50 116.2 . . ?
C49 C50 H50 116.2 . . ?
C50 N2 C46 115(3) . . ?
C50 N2 Ru1 133(2) . . ?
C46 N2 Ru1 112(2) . . ?
C51 N3 C55 124(3) . . ?
C51 N3 Ru1 126(2) . . ?
C55 N3 Ru1 109(2) . . ?
N3 C51 C52 119(3) . . ?
N3 C51 H51 120.6 . . ?
C52 C51 H51 120.6 . . ?
C53 C52 C51 117(3) . . ?
C53 C52 H52 121.3 . . ?
C51 C52 H52 121.3 . . ?
C54 C53 C52 122(3) . . ?
C54 C53 H53 118.9 . . ?
C52 C53 H53 118.9 . . ?
C53 C54 C55 124(3) . . ?
C53 C54 H54 117.9 . . ?
C55 C54 H54 117.9 . . ?
C56 C55 N3 118(3) . . ?
C56 C55 C54 128(3) . . ?
N3 C55 C54 113(3) . . ?
N4 C56 C55 116(3) . . ?
N4 C56 C57 120(3) . . ?
C55 C56 C57 124(3) . . ?
C58 C57 C56 116(3) . . ?
C58 C57 H57 121.9 . . ?
C56 C57 H57 121.9 . . ?
C57 C58 C59 127(3) . . ?
C57 C58 H58 116.6 . . ?
C59 C58 H58 116.6 . . ?
C58 C59 C60 111(3) . . ?
C58 C59 H59 124.5 . . ?
C60 C59 H59 124.5 . . ?
N4 C60 C59 126(3) . . ?
N4 C60 H60 116.9 . . ?
C59 C60 H60 116.9 . . ?
C60 N4 C56 119(3) . . ?
C60 N4 Ru1 125(2) . . ?
C56 N4 Ru1 115(2) . . ?
C61 N5 C65 117(3) . . ?
C61 N5 Ru1 128(2) . . ?
C65 N5 Ru1 113(2) . . ?
N5 C61 C62 123(3) . . ?
N5 C61 H61 118.4 . . ?
C62 C61 H61 118.4 . . ?
C63 C62 C61 118(3) . . ?
C63 C62 H62 121.0 . . ?
C61 C62 H62 121.0 . . ?
C64 C63 C62 120(3) . . ?
C64 C63 H63 120.2 . . ?
C62 C63 H63 120.2 . . ?
C63 C64 C65 122(3) . . ?
C63 C64 H64 118.8 . . ?
C65 C64 H64 118.8 . . ?
N5 C65 C64 119(3) . . ?
N5 C65 C66 115(3) . . ?
C64 C65 C66 126(3) . . ?
N6 C66 C67 119(3) . . ?
N6 C66 C65 118(3) . . ?
C67 C66 C65 122(3) . . ?
C66 C67 C68 118(3) . . ?
C66 C67 H67 121.2 . . ?
C68 C67 H67 121.2 . . ?
C69 C68 C67 121(3) . . ?
C69 C68 H68 119.8 . . ?
C67 C68 H68 119.7 . . ?
C68 C69 C70 118(3) . . ?
C68 C69 H69 120.9 . . ?
C70 C69 H69 120.9 . . ?
N6 C70 C69 123(3) . . ?
N6 C70 H70 118.6 . . ?
C69 C70 H70 118.6 . . ?
C70 N6 C66 121(3) . . ?
C70 N6 Ru1 127(2) . . ?
C66 N6 Ru1 112(2) . . ?

loop_
_geom_bond_atom_site_label_1
_geom_bond_atom_site_label_2
_geom_bond_distance
_geom_bond_site_symmetry_2
_geom_bond_publ_flag
Pt1 C6 1.82(2) . ?
Pt1 C5 2.05(3) . ?
Pt1 C1 2.06(3) . ?
Pt1 Pt2 2.661(2) . ?
Pt1 Pt3 2.6652(19) . ?
Pt1 Pt4 3.1625(18) . ?
Pt2 C4 1.91(2) . ?
Pt2 C5 2.04(3) . ?
Pt2 C3 2.10(3) . ?
Pt2 Pt3 2.657(2) . ?
Pt2 Pt6 3.1752(19) . ?
Pt3 C2 1.89(2) . ?
Pt3 C1 2.05(3) . ?
Pt3 C3 2.09(3) . ?
Pt3 Pt5 3.2198(19) . ?
Pt4 C7 1.84(2) . ?
Pt4 C12 2.06(3) . ?
Pt4 C8 2.11(2) . ?
Pt4 Pt6 2.6525(18) . ?
Pt4 Pt5 2.6669(17) . ?
Pt4 Pt7 3.0849(18) . ?
Pt5 C9 1.83(2) . ?
Pt5 C10 2.04(3) . ?
Pt5 C8 2.06(2) . ?
Pt5 Pt6 2.6548(17) . ?
Pt5 Pt8 3.1235(19) . ?
Pt6 C11 1.85(2) . ?
Pt6 C12 2.09(3) . ?
Pt6 C10 2.11(3) . ?
Pt6 Pt8' 2.87(2) . ?
Pt6 Pt9 3.1288(18) . ?
Pt7 C13 1.80(2) . ?
Pt7 C18 2.13(3) . ?
Pt7 C14 2.17(3) . ?
Pt7 Pt9 2.6614(19) . ?
Pt7 Pt8 2.6668(19) . ?
Pt7 Pt10 3.1331(18) . ?
Pt8 C15 1.88(2) . ?
Pt8 C14 2.08(3) . ?
Pt8 C16 2.15(3) . ?
Pt8 Pt9 2.6724(18) . ?
Pt8 Pt11 3.1044(18) . ?
Pt9 C17 1.86(2) . ?
Pt9 C18 2.07(3) . ?
Pt9 C16 2.10(3) . ?
Pt9 Pt12 3.1169(19) . ?
Pt7' Pt9' 2.75(3) . ?
Pt7' Pt8' 2.84(3) . ?
Pt7' Pt10 2.88(2) . ?
Pt8' Pt9' 2.79(3) . ?
Pt9' Pt11 2.99(2) . ?
Pt10 C19 1.85(2) . ?
Pt10 C24 2.05(3) . ?
Pt10 C20 2.06(3) . ?
Pt10 Pt12 2.6534(18) . ?
Pt10 Pt11 2.6583(18) . ?
Pt10 Pt13 3.2116(19) . ?
Pt11 C21 1.87(2) . ?
Pt11 C22 2.08(3) . ?
Pt11 C20 2.10(3) . ?
Pt11 Pt12 2.6619(18) . ?
Pt11 Pt14 3.2020(19) . ?
Pt12 C23 1.86(2) . ?
Pt12 C24 2.10(3) . ?
Pt12 C22 2.12(3) . ?
Pt12 Pt15 3.2225(19) . ?
Pt13 C25 1.88(2) . ?
Pt13 C30 2.04(3) . ?
Pt13 C26 2.09(3) . ?
Pt13 Pt14 2.6592(18) . ?
Pt13 Pt15 2.661(2) . ?
Pt14 C27 1.87(2) . ?
Pt14 C28 1.98(3) . ?
Pt14 C26 2.03(3) . ?
Pt14 Pt15 2.6603(19) . ?
Pt15 C29 1.89(2) . ?
Pt15 C28 2.06(3) . ?
Pt15 C30 2.06(3) . ?
Pt16 C36 1.87(2) . ?
Pt16 C31 2.08(3) . ?
Pt16 C35 2.13(3) . ?
Pt16 Pt18 2.657(2) . ?
Pt16 Pt17 2.658(2) . ?
Pt17 C34 1.85(2) . ?
Pt17 C35 2.02(3) . ?
Pt17 C33 2.04(3) . ?
Pt17 Pt18 2.662(2) . ?
Pt18 C32 1.88(3) . ?
Pt18 C31 2.08(3) . ?
Pt18 C33 2.11(3) . ?
C1 O1 1.152(10) . ?
C2 O2 1.146(10) . ?
C3 O3 1.149(10) . ?
C4 O4 1.146(10) . ?
C5 O5 1.157(10) . ?
C6 O6 1.152(10) . ?
C7 O7 1.150(10) . ?
C8 O8 1.147(10) . ?
C9 O9 1.147(10) . ?
C10 O10 1.147(10) . ?
C11 O11 1.150(10) . ?
C12 O12 1.149(10) . ?
C13 O13 1.150(10) . ?
C14 O14 1.149(10) . ?
C15 O15 1.150(10) . ?
C16 O16 1.146(10) . ?
C17 O17 1.150(10) . ?
C18 O18 1.154(10) . ?
C19 O19 1.151(10) . ?
C20 O20 1.150(10) . ?
C21 O21 1.151(10) . ?
C22 O22 1.148(10) . ?
C23 O23 1.148(10) . ?
C24 O24 1.149(10) . ?
C25 O25 1.145(10) . ?
C26 O26 1.145(10) . ?
C27 O27 1.145(10) . ?
C28 O28 1.162(10) . ?
C29 O29 1.149(10) . ?
C30 O30 1.151(10) . ?
C31 O31 1.147(10) . ?
C32 O32 1.149(10) . ?
C33 O33 1.149(10) . ?
C34 O34 1.147(10) . ?
C35 O35 1.150(10) . ?
C36 O36 1.150(10) . ?
Ru1 N1 1.99(3) . ?
Ru1 N2 2.01(3) . ?
Ru1 N6 2.04(3) . ?
Ru1 N4 2.06(3) . ?
Ru1 N3 2.06(3) . ?
Ru1 N5 2.09(3) . ?
N1 C45 1.28(4) . ?
N1 C41 1.47(4) . ?
C41 C42 1.38(4) . ?
C41 H41 0.9300 . ?
C42 C43 1.29(4) . ?
C42 H42 0.9300 . ?
C43 C44 1.39(4) . ?
C43 H43 0.9300 . ?
C44 C45 1.46(4) . ?
C44 H44 0.9300 . ?
C45 C46 1.40(4) . ?
C46 N2 1.40(4) . ?
C46 C47 1.48(4) . ?
C47 C48 1.36(4) . ?
C47 H47 0.9300 . ?
C48 C49 1.32(4) . ?
C48 H48 0.9300 . ?
C49 C50 1.37(4) . ?
C49 H49 0.9300 . ?
C50 N2 1.33(4) . ?
C50 H50 0.9300 . ?
N3 C51 1.33(4) . ?
N3 C55 1.43(4) . ?
C51 C52 1.43(4) . ?
C51 H51 0.9300 . ?
C52 C53 1.41(4) . ?
C52 H52 0.9300 . ?
C53 C54 1.26(4) . ?
C53 H53 0.9300 . ?
C54 C55 1.43(4) . ?
C54 H54 0.9300 . ?
C55 C56 1.41(4) . ?
C56 N4 1.32(4) . ?
C56 C57 1.44(4) . ?
C57 C58 1.31(4) . ?
C57 H57 0.9300 . ?
C58 C59 1.39(4) . ?
C58 H58 0.9300 . ?
C59 C60 1.39(4) . ?
C59 H59 0.9300 . ?
C60 N4 1.31(4) . ?
C60 H60 0.9300 . ?
N5 C61 1.31(4) . ?
N5 C65 1.34(4) . ?
C61 C62 1.38(4) . ?
C61 H61 0.9300 . ?
C62 C63 1.33(4) . ?
C62 H62 0.9300 . ?
C63 C64 1.29(4) . ?
C63 H63 0.9300 . ?
C64 C65 1.39(4) . ?
C64 H64 0.9300 . ?
C65 C66 1.45(4) . ?
C66 N6 1.37(4) . ?
C66 C67 1.43(4) . ?
C67 C68 1.43(4) . ?
C67 H67 0.9300 . ?
C68 C69 1.36(4) . ?
C68 H68 0.9300 . ?
C69 C70 1.41(4) . ?
C69 H69 0.9300 . ?
C70 N6 1.33(4) . ?
C70 H70 0.9300 . ?
